data_1513949
loop_
_publ_author_name
'Tran-Van, Anne-Florence'
'Huxol, Elena'
'Basler, Jonathan M.'
'Neuburger, Markus'
'Adjizian, Jean-Joseph'
'Ewels, Chris P.'
'Wegner, Hermann A.'

_publ_section_title
;
 Synthesis of substituted [8]cycloparaphenylenes by [2 + 2 + 2]
 cycloaddition.
;
_journal_issue 6
_journal_name_full 'Organic letters'
_journal_page_first 1594
_journal_page_last 1597
_journal_paper_doi 10.1021/ol500194s
_journal_volume 16
_journal_year 2014
_chemical_formula_moiety 'C121 H108 Cl2 O4'
_chemical_formula_sum 'C121 H108 Cl2 O4'
_chemical_formula_weight 1697.09
_space_group_IT_number 14
_symmetry_cell_setting monoclinic
_symmetry_space_group_name_Hall '-P 2ybc'
_symmetry_space_group_name_H-M 'P 1 21/c 1'
_atom_sites_solution_hydrogens difmap
_atom_sites_solution_primary other
_cell_angle_alpha 90
_cell_angle_beta 99.456(6)
_cell_angle_gamma 90
_cell_formula_units_Z 2
_cell_length_a 19.4814(18)
_cell_length_b 18.4101(14)
_cell_length_c 18.5749(15)
_cell_measurement_reflns_used 2677
_cell_measurement_temperature 123
_cell_measurement_theta_max 51
_cell_measurement_theta_min 3
_cell_volume 6571.4(10)
_computing_cell_refinement 'Apex2 (Bruker AXS, 2006)'
_computing_data_collection 'Apex2 (Bruker AXS, 2006)'
_computing_data_reduction 'Apex2 (Bruker AXS, 2006)'
_computing_molecular_graphics 'CAMERON (Watkin et al., 1996)'
_computing_publication_material 'CRYSTALS (Betteridge et al., 2003)'
_computing_structure_refinement 'CRYSTALS (Betteridge et al., 2003)'
_computing_structure_solution 'Superflip (Palatinus & Chapuis, 2007)'
_diffrn_ambient_temperature 123
_diffrn_measured_fraction_theta_full 0.996
_diffrn_measured_fraction_theta_max 0.979
_diffrn_measurement_device Area
_diffrn_measurement_device_type 'Bruker Kappa Apex2'
_diffrn_measurement_method '\f & \w scans'
_diffrn_radiation_monochromator graphite
_diffrn_radiation_type 'Cu K\a'
_diffrn_radiation_wavelength 1.54180
_diffrn_reflns_av_R_equivalents 0.075
_diffrn_reflns_limit_h_max 23
_diffrn_reflns_limit_h_min -23
_diffrn_reflns_limit_k_max 21
_diffrn_reflns_limit_k_min 0
_diffrn_reflns_limit_l_max 22
_diffrn_reflns_limit_l_min 0
_diffrn_reflns_number 11798
_diffrn_reflns_theta_full 66.500
_diffrn_reflns_theta_max 68.290
_diffrn_reflns_theta_min 2.299
_diffrn_standards_number 0
_exptl_absorpt_coefficient_mu 0.750
_exptl_absorpt_correction_T_max 0.99
_exptl_absorpt_correction_T_min 0.88
_exptl_absorpt_correction_type multi-scan
_exptl_absorpt_process_details 'SADABS (Siemens, 1996)'
_exptl_crystal_colour colourless
_exptl_crystal_density_diffrn 0.858
_exptl_crystal_density_method 'not measured'
_exptl_crystal_description plate
_exptl_crystal_F_000 1800
_exptl_crystal_size_max 0.260
_exptl_crystal_size_mid 0.170
_exptl_crystal_size_min 0.020
_refine_diff_density_max 0.44
_refine_diff_density_min -0.23
_refine_ls_extinction_method None
_refine_ls_goodness_of_fit_ref 1.1016
_refine_ls_hydrogen_treatment constr
_refine_ls_matrix_type full
_refine_ls_number_parameters 586
_refine_ls_number_reflns 5987
_refine_ls_number_restraints 0
_refine_ls_R_factor_all 0.1478
_refine_ls_R_factor_gt 0.0912
_refine_ls_shift/su_max 0.0013768
_refine_ls_shift/su_mean 0.0001122
_refine_ls_structure_factor_coef F
_refine_ls_weighting_details
;
 Method, part 1, Chebychev polynomial, (Watkin, 1994, Prince, 1982) 
 [weight] = 1.0/[A~0~*T~0~(x)+A~1~*T~1~(x) ... +A~n-1~]*T~n-1~(x)] 
 where A~i~ are the Chebychev coefficients listed below and x= Fcalc/Fmax 
 Method = Robust Weighting (Prince, 1982) 
 W = [weight] * [1-(deltaF/6*sigmaF)^2^]^2^ 
 A~i~ are: 
 0.384 0.417 0.184 0.633E-01 
;
_refine_ls_weighting_scheme calc
_refine_ls_wR_factor_all 0.2421
_refine_ls_wR_factor_gt 0.1038
_refine_ls_wR_factor_ref 0.1038
_reflns_limit_h_max 23
_reflns_limit_h_min -23
_reflns_limit_k_max 21
_reflns_limit_k_min 0
_reflns_limit_l_max 22
_reflns_limit_l_min 0
_reflns_number_gt 5987
_reflns_number_total 11798
_reflns_threshold_expression I>2.0\s(I)
_oxford_diffrn_Wilson_B_factor 0.00
_oxford_diffrn_Wilson_scale 0.00
_oxford_refine_ls_r_factor_ref 0.0912
_oxford_refine_ls_scale 0.07203(18)
_oxford_reflns_number_all 11744
_oxford_reflns_threshold_expression_ref I>2.0\s(I)
_cod_data_source_file ol500194s_si_004.cif
_cod_data_source_block 1
_cod_depositor_comments
;
The following automatic conversions were performed:

'_atom_sites_solution_primary' value 'Other' changed to 'other'
according to
/usr/data/users/saulius/crontab/automatic-downloads/current/ACS/lib/dictionaries/cif_core.dic
dictionary named 'cif_core.dic' version 2.4.2 from 2011-04-26.

Automatic conversion script
Id: cif_fix_values 2281 2013-09-26 08:29:07Z andrius 
;
_cod_original_sg_symbol_H-M 'P 21/c'
_cod_database_code 1513949

loop_
_symmetry_equiv_pos_as_xyz
x,y,z
-x,-y,-z
-x,y+1/2,-z+1/2
x,-y+1/2,z+1/2

loop_
_atom_site_label
_atom_site_type_symbol
_atom_site_fract_x
_atom_site_fract_y
_atom_site_fract_z
_atom_site_U_iso_or_equiv
_atom_site_occupancy
_atom_site_adp_type
_atom_site_refinement_flags_posn
O1 O 0.1592(3) 0.2686(2) 0.2977(2) 0.1219 1.0000 Uani .
O2 O -0.1515(3) 0.2731(2) 0.2471(3) 0.1359 1.0000 Uani .
C1 C 0.1863(3) 0.3368(3) 0.2749(3) 0.0917 1.0000 Uani .
C2 C 0.2394(3) 0.3596(2) 0.3398(3) 0.0700 1.0000 Uani .
C3 C 0.2754(3) 0.4240(2) 0.3506(3) 0.0740 1.0000 Uani .
C4 C 0.3214(3) 0.4339(3) 0.4152(3) 0.0928 1.0000 Uani .
C5 C 0.3235(4) 0.3839(3) 0.4735(3) 0.0983 1.0000 Uani .
C6 C 0.2784(3) 0.3230(3) 0.4646(3) 0.0827 1.0000 Uani .
C7 C 0.2392(3) 0.3097(2) 0.3945(3) 0.0693 1.0000 Uani .
C8 C 0.1876(3) 0.2509(3) 0.3722(3) 0.0935 1.0000 Uani .
C9 C 0.3678(5) 0.4997(5) 0.4208(5) 0.1473 1.0000 Uani .
C10 C 0.4326(5) 0.4834(5) 0.3891(8) 0.2102 1.0000 Uani .
C11 C 0.3732(6) 0.3889(6) 0.5451(4) 0.1693 1.0000 Uani .
C12 C 0.4337(6) 0.3418(8) 0.5501(7) 0.2584 1.0000 Uani .
C13 C 0.2471(3) 0.4839(3) 0.2980(3) 0.0807 1.0000 Uani .
C14 C 0.2104(3) 0.5400(3) 0.3260(3) 0.0914 1.0000 Uani .
C15 C 0.1582(4) 0.5785(3) 0.2816(4) 0.0948 1.0000 Uani .
C16 C 0.1401(3) 0.5616(3) 0.2082(3) 0.0834 1.0000 Uani .
C17 C 0.1849(3) 0.5133(3) 0.1794(3) 0.0865 1.0000 Uani .
C18 C 0.2357(3) 0.4760(3) 0.2226(3) 0.0834 1.0000 Uani .
C19 C 0.0696(4) 0.5781(2) 0.1720(3) 0.0858 1.0000 Uani .
C20 C 0.0310(4) 0.5242(3) 0.1296(3) 0.0819 1.0000 Uani .
C21 C -0.0403(4) 0.5233(2) 0.1176(3) 0.0831 1.0000 Uani .
C22 C -0.0795(4) 0.5776(3) 0.1467(3) 0.0861 1.0000 Uani .
C23 C -0.0406(3) 0.6377(3) 0.1788(3) 0.0870 1.0000 Uani .
C24 C 0.0299(4) 0.6369(2) 0.1923(3) 0.0881 1.0000 Uani .
C25 C -0.1499(4) 0.5595(3) 0.1574(3) 0.0893 1.0000 Uani .
C26 C -0.1695(4) 0.5773(3) 0.2241(4) 0.0956 1.0000 Uani .
C27 C -0.2180(4) 0.5374(3) 0.2511(4) 0.0981 1.0000 Uani .
C28 C -0.2543(3) 0.4785(3) 0.2125(3) 0.0823 1.0000 Uani .
C29 C -0.2431(3) 0.4720(3) 0.1417(3) 0.0803 1.0000 Uani .
C30 C -0.1942(3) 0.5107(3) 0.1130(3) 0.0868 1.0000 Uani .
C31 C -0.1789(3) 0.2524(3) 0.3116(3) 0.0973 1.0000 Uani .
C32 C -0.2358(3) 0.3062(3) 0.3132(3) 0.0766 1.0000 Uani .
C33 C -0.2754(3) 0.3159(3) 0.3679(3) 0.0864 1.0000 Uani .
C34 C -0.3265(4) 0.3714(4) 0.3591(4) 0.1075 1.0000 Uani .
C35 C -0.3247(4) 0.4245(4) 0.3029(4) 0.1059 1.0000 Uani .
C36 C -0.2772(3) 0.4194(3) 0.2554(3) 0.0795 1.0000 Uani .
C37 C -0.2366(3) 0.3571(2) 0.2591(3) 0.0760 1.0000 Uani .
C38 C -0.1813(4) 0.3378(3) 0.2153(4) 0.1015 1.0000 Uani .
C39 C -0.3815(6) 0.3677(7) 0.4111(5) 0.1707 1.0000 Uani .
C40 C -0.4365(7) 0.3158(8) 0.3928(9) 0.2647 1.0000 Uani .
C41 C -0.3817(5) 0.4822(5) 0.2900(5) 0.1685 1.0000 Uani .
C42 C -0.4448(5) 0.4641(7) 0.2367(8) 0.2301 1.0000 Uani .
C43 C -0.2499(4) 0.2731(4) 0.4370(3) 0.0989 1.0000 Uani .
C44 C -0.2153(5) 0.3117(4) 0.4965(4) 0.1274 1.0000 Uani .
C45 C -0.1644(5) 0.2829(4) 0.5454(4) 0.1230 1.0000 Uani .
C46 C -0.1447(4) 0.2105(4) 0.5393(3) 0.0961 1.0000 Uani .
C47 C -0.1866(3) 0.1665(4) 0.4868(3) 0.0951 1.0000 Uani .
C48 C -0.2384(3) 0.1997(4) 0.4380(3) 0.0968 1.0000 Uani .
C49 C -0.0716(4) 0.1883(3) 0.5705(3) 0.0923 1.0000 Uani .
C50 C -0.0337(4) 0.1506(3) 0.5260(3) 0.0814 1.0000 Uani .
C51 C 0.0384(4) 0.1505(3) 0.5386(3) 0.0823 1.0000 Uani .
C52 C 0.0762(4) 0.1905(3) 0.5956(3) 0.0867 1.0000 Uani .
C53 C 0.0363(5) 0.2189(4) 0.6463(3) 0.1035 1.0000 Uani .
C54 C -0.0356(4) 0.2176(4) 0.6335(3) 0.1035 1.0000 Uani .
C55 C 0.1485(3) 0.2154(4) 0.5897(3) 0.0888 1.0000 Uani .
C56 C 0.1638(4) 0.2897(4) 0.6017(3) 0.1172 1.0000 Uani .
C57 C 0.2140(4) 0.3206(4) 0.5685(3) 0.1107 1.0000 Uani .
C58 C 0.2516(4) 0.2824(3) 0.5244(3) 0.0943 1.0000 Uani .
C59 C 0.2432(3) 0.2051(3) 0.5218(3) 0.0933 1.0000 Uani .
C60 C 0.1915(3) 0.1735(3) 0.5549(3) 0.0891 1.0000 Uani .
H11 H 0.1495 0.3731 0.2634 0.1112 1.0000 Uiso R
H12 H 0.2086 0.3299 0.2326 0.1112 1.0000 Uiso R
H81 H 0.1519 0.2503 0.4029 0.1130 1.0000 Uiso R
H82 H 0.2112 0.2037 0.3758 0.1129 1.0000 Uiso R
H91 H 0.3427 0.5391 0.3930 0.1781 1.0000 Uiso R
H92 H 0.3801 0.5144 0.4715 0.1781 1.0000 Uiso R
H101 H 0.4626 0.5257 0.3962 0.3268 1.0000 Uiso R
H102 H 0.4200 0.4739 0.3376 0.3269 1.0000 Uiso R
H103 H 0.4561 0.4418 0.4136 0.3269 1.0000 Uiso R
H111 H 0.3902 0.4384 0.5509 0.2029 1.0000 Uiso R
H112 H 0.3477 0.3769 0.5846 0.2029 1.0000 Uiso R
H121 H 0.4627 0.3482 0.5969 0.3849 1.0000 Uiso R
H122 H 0.4595 0.3542 0.5120 0.3850 1.0000 Uiso R
H123 H 0.4189 0.2921 0.5448 0.3850 1.0000 Uiso R
H141 H 0.2447 0.5746 0.3471 0.1110 1.0000 Uiso R
H142 H 0.1895 0.5205 0.3663 0.1108 1.0000 Uiso R
H151 H 0.1338 0.6148 0.3020 0.1139 1.0000 Uiso R
H171 H 0.1788 0.5056 0.1285 0.1051 1.0000 Uiso R
H181 H 0.2638 0.4434 0.2010 0.0998 1.0000 Uiso R
H201 H 0.0548 0.4875 0.1092 0.0980 1.0000 Uiso R
H211 H -0.0640 0.4853 0.0917 0.1003 1.0000 Uiso R
H231 H -0.0642 0.6790 0.1922 0.1051 1.0000 Uiso R
H241 H 0.0541 0.6766 0.2168 0.1059 1.0000 Uiso R
H261 H -0.1482 0.6158 0.2514 0.1152 1.0000 Uiso R
H271 H -0.2276 0.5487 0.2971 0.1184 1.0000 Uiso R
H291 H -0.2707 0.4387 0.1114 0.0975 1.0000 Uiso R
H301 H -0.1891 0.5046 0.0635 0.1052 1.0000 Uiso R
H311 H -0.1981 0.2032 0.3059 0.1183 1.0000 Uiso R
H312 H -0.1440 0.2551 0.3552 0.1182 1.0000 Uiso R
H381 H -0.1466 0.3758 0.2177 0.1242 1.0000 Uiso R
H382 H -0.2028 0.3291 0.1651 0.1243 1.0000 Uiso R
H391 H -0.3562 0.3543 0.4585 0.2059 1.0000 Uiso R
H392 H -0.4022 0.4153 0.4133 0.2058 1.0000 Uiso R
H401 H -0.4650 0.3154 0.4301 0.3990 1.0000 Uiso R
H402 H -0.4170 0.2684 0.3896 0.3990 1.0000 Uiso R
H403 H -0.4647 0.3284 0.3470 0.3989 1.0000 Uiso R
H411 H -0.3961 0.4926 0.3365 0.2060 1.0000 Uiso R
H412 H -0.3608 0.5253 0.2724 0.2060 1.0000 Uiso R
H421 H -0.4676 0.5080 0.2180 0.3708 1.0000 Uiso R
H422 H -0.4759 0.4362 0.2608 0.3709 1.0000 Uiso R
H423 H -0.4330 0.4363 0.1969 0.3708 1.0000 Uiso R
H441 H -0.2273 0.3601 0.5022 0.1524 1.0000 Uiso R
H451 H -0.1419 0.3111 0.5835 0.1482 1.0000 Uiso R
H471 H -0.1791 0.1168 0.4845 0.1142 1.0000 Uiso R
H481 H -0.2669 0.1705 0.4034 0.1161 1.0000 Uiso R
H501 H -0.0568 0.1248 0.4861 0.0981 1.0000 Uiso R
H511 H 0.0618 0.1241 0.5076 0.0990 1.0000 Uiso R
H531 H 0.0594 0.2395 0.6899 0.1242 1.0000 Uiso R
H541 H -0.0601 0.2370 0.6681 0.1239 1.0000 Uiso R
H561 H 0.1398 0.3172 0.6306 0.1405 1.0000 Uiso R
H571 H 0.2228 0.3702 0.5757 0.1331 1.0000 Uiso R
H591 H 0.2722 0.1756 0.4979 0.1130 1.0000 Uiso R
H601 H 0.1856 0.1231 0.5531 0.1066 1.0000 Uiso R
Cl1 Cl 0.0052(5) 0.3256(3) 0.4265(4) 0.2353 0.5000 Uani .
Cl2 Cl 0.0010(6) 0.4384(6) 0.3122(5) 0.2839 0.5000 Uani .
C61 C 0.0050(10) 0.3502(7) 0.3405(7) 0.1341 0.5000 Uani .
H611 H 0.0468 0.3303 0.3272 0.1640 0.5000 Uiso R
H612 H -0.0350 0.3274 0.3131 0.1640 0.5000 Uiso R

loop_
_atom_site_aniso_label
_atom_site_aniso_U_11
_atom_site_aniso_U_22
_atom_site_aniso_U_33
_atom_site_aniso_U_23
_atom_site_aniso_U_13
_atom_site_aniso_U_12
O1 0.173(4) 0.097(3) 0.082(3) 0.021(2) -0.021(3) -0.066(3)
O2 0.178(5) 0.112(3) 0.145(4) 0.065(3) 0.108(4) 0.074(3)
C1 0.109(5) 0.079(3) 0.086(4) 0.014(3) 0.012(3) -0.038(3)
C2 0.088(4) 0.059(3) 0.064(3) 0.003(2) 0.014(3) -0.010(2)
C3 0.091(4) 0.059(3) 0.076(3) -0.002(2) 0.025(3) -0.010(2)
C4 0.101(4) 0.083(4) 0.088(4) -0.004(3) -0.001(4) -0.038(3)
C5 0.110(5) 0.090(4) 0.090(4) -0.002(3) 0.004(4) -0.032(3)
C6 0.086(4) 0.085(4) 0.078(4) 0.001(3) 0.014(3) -0.011(3)
C7 0.085(4) 0.065(3) 0.058(3) -0.009(2) 0.013(3) -0.017(2)
C8 0.115(5) 0.086(4) 0.070(4) 0.014(3) -0.014(3) -0.028(3)
C9 0.162(8) 0.142(7) 0.132(7) 0.033(5) 0.006(6) -0.075(6)
C10 0.134(8) 0.136(8) 0.355(17) 0.085(9) 0.026(10) -0.046(6)
C11 0.185(9) 0.193(9) 0.100(6) 0.048(6) -0.066(6) -0.116(8)
C12 0.194(12) 0.306(16) 0.222(13) 0.157(12) -0.125(10) -0.106(12)
C13 0.096(4) 0.056(3) 0.094(4) -0.003(2) 0.029(3) -0.011(3)
C14 0.117(5) 0.065(3) 0.091(4) -0.013(3) 0.014(4) -0.019(3)
C15 0.126(5) 0.058(3) 0.103(5) 0.002(3) 0.024(4) -0.015(3)
C16 0.109(5) 0.055(3) 0.086(4) -0.001(2) 0.015(3) -0.008(3)
C17 0.118(5) 0.059(3) 0.086(4) 0.014(3) 0.027(4) -0.004(3)
C18 0.118(5) 0.057(3) 0.082(4) 0.008(3) 0.035(4) -0.001(3)
C19 0.133(5) 0.043(2) 0.090(4) 0.003(2) 0.043(4) -0.004(3)
C20 0.120(5) 0.053(3) 0.072(3) 0.004(2) 0.015(3) 0.009(3)
C21 0.126(5) 0.046(2) 0.076(4) -0.002(2) 0.012(3) 0.006(3)
C22 0.129(5) 0.050(3) 0.079(4) -0.005(2) 0.014(4) 0.007(3)
C23 0.104(5) 0.049(3) 0.108(4) 0.004(3) 0.016(4) 0.006(3)
C24 0.137(6) 0.043(2) 0.086(4) 0.005(2) 0.021(4) 0.001(3)
C25 0.133(6) 0.048(3) 0.089(4) 0.009(2) 0.025(4) 0.013(3)
C26 0.136(6) 0.047(3) 0.107(5) 0.004(3) 0.028(4) 0.015(3)
C27 0.135(6) 0.064(3) 0.105(5) -0.005(3) 0.049(4) 0.024(3)
C28 0.108(4) 0.055(3) 0.086(4) 0.003(2) 0.020(3) 0.012(3)
C29 0.094(4) 0.070(3) 0.074(4) 0.002(2) 0.005(3) 0.010(3)
C30 0.131(5) 0.051(3) 0.077(4) 0.005(2) 0.013(4) 0.003(3)
C31 0.122(5) 0.085(4) 0.098(4) 0.035(3) 0.059(4) 0.031(3)
C32 0.085(4) 0.067(3) 0.081(4) -0.006(2) 0.025(3) 0.008(3)
C33 0.099(4) 0.092(4) 0.072(4) -0.007(3) 0.026(3) 0.004(3)
C34 0.113(5) 0.110(5) 0.110(5) 0.001(4) 0.052(4) 0.026(4)
C35 0.134(6) 0.098(4) 0.093(4) 0.011(3) 0.039(4) 0.033(4)
C36 0.096(4) 0.075(3) 0.068(3) -0.008(2) 0.015(3) 0.011(3)
C37 0.099(4) 0.056(3) 0.077(3) -0.003(2) 0.027(3) 0.000(3)
C38 0.124(5) 0.085(4) 0.110(5) 0.039(3) 0.062(4) 0.053(4)
C39 0.159(9) 0.224(11) 0.150(8) 0.061(8) 0.088(7) 0.093(8)
C40 0.175(12) 0.297(18) 0.36(2) 0.150(15) 0.149(13) 0.024(11)
C41 0.169(9) 0.200(9) 0.155(8) 0.078(7) 0.080(7) 0.118(8)
C42 0.099(7) 0.250(13) 0.343(18) 0.161(13) 0.042(9) 0.061(8)
C43 0.129(6) 0.101(4) 0.072(4) 0.005(3) 0.033(4) 0.021(4)
C44 0.167(8) 0.129(6) 0.086(5) -0.007(4) 0.020(5) 0.061(5)
C45 0.173(8) 0.127(6) 0.071(4) -0.010(4) 0.026(5) 0.053(5)
C46 0.104(5) 0.130(5) 0.059(4) 0.012(3) 0.028(4) 0.008(4)
C47 0.112(5) 0.103(4) 0.076(4) 0.028(3) 0.034(4) 0.001(4)
C48 0.104(5) 0.111(5) 0.081(4) 0.021(3) 0.033(4) 0.002(4)
C49 0.125(5) 0.110(4) 0.047(3) 0.005(3) 0.030(3) 0.003(4)
C50 0.113(5) 0.072(3) 0.060(3) 0.009(2) 0.016(3) -0.006(3)
C51 0.111(5) 0.074(3) 0.063(3) 0.016(2) 0.019(3) 0.006(3)
C52 0.128(5) 0.087(4) 0.047(3) 0.012(3) 0.019(3) -0.009(3)
C53 0.151(7) 0.123(5) 0.040(3) 0.023(3) 0.026(4) -0.003(5)
C54 0.131(6) 0.136(5) 0.051(4) 0.019(3) 0.038(4) 0.013(5)
C55 0.097(4) 0.115(5) 0.056(3) 0.010(3) 0.017(3) -0.018(4)
C56 0.175(7) 0.119(5) 0.065(4) -0.022(3) 0.042(4) -0.051(5)
C57 0.154(6) 0.103(5) 0.076(4) -0.019(3) 0.024(4) -0.048(4)
C58 0.120(5) 0.098(4) 0.063(3) -0.001(3) 0.011(3) -0.030(4)
C59 0.106(5) 0.096(4) 0.075(4) 0.032(3) 0.006(3) -0.007(3)
C60 0.100(4) 0.089(4) 0.077(4) 0.024(3) 0.011(3) -0.002(3)
Cl1 0.354(10) 0.136(4) 0.217(7) 0.026(4) 0.052(7) -0.003(5)
Cl2 0.346(12) 0.300(11) 0.200(7) 0.024(7) 0.030(7) -0.040(9)
C61 0.25(2) 0.088(8) 0.074(8) 0.024(6) 0.057(10) -0.003(10)

loop_
_atom_type_symbol
_atom_type_scat_dispersion_real
_atom_type_scat_dispersion_imag
_atom_type_scat_Cromer_Mann_a1
_atom_type_scat_Cromer_Mann_b1
_atom_type_scat_Cromer_Mann_a2
_atom_type_scat_Cromer_Mann_b2
_atom_type_scat_Cromer_Mann_a3
_atom_type_scat_Cromer_Mann_b3
_atom_type_scat_Cromer_Mann_a4
_atom_type_scat_Cromer_Mann_b4
_atom_type_scat_Cromer_Mann_c
_atom_type_scat_source
C 0.0181 0.0091 2.3100 20.8439 1.0200 10.2075 1.5886 0.5687 0.8650 51.6512 0.2156 'International Tables Vol C 4.2.6.8 and 6.1.1.4'
H 0.0000 0.0000 0.4930 10.5109 0.3229 26.1257 0.1402 3.1424 0.0408 57.7998 0.0030 'International Tables Vol C 4.2.6.8 and 6.1.1.4'
O 0.0492 0.0322 3.0485 13.2771 2.2868 5.7011 1.5463 0.3239 0.8670 32.9089 0.2508 'International Tables Vol C 4.2.6.8 and 6.1.1.4'
Cl 0.3639 0.7018 11.4604 0.0104 7.1964 1.1662 6.2556 18.5194 1.6455 47.7784 -9.5574 'International Tables Vol C 4.2.6.8 and 6.1.1.4'

loop_
_geom_angle_atom_site_label_1
_geom_angle_atom_site_label_2
_geom_angle_atom_site_label_3
_geom_angle
_geom_angle_publ_flag
C1 O1 C8 112.0(4) yes
C31 O2 C38 112.8(4) yes
O1 C1 C2 104.0(4) yes
O1 C1 H11 111.4 no
C2 C1 H11 111.5 no
O1 C1 H12 110.9 no
C2 C1 H12 110.2 no
H11 C1 H12 108.8 no
C1 C2 C3 128.3(4) yes
C1 C2 C7 108.6(4) yes
C3 C2 C7 122.3(5) yes
C2 C3 C4 118.7(5) yes
C2 C3 C13 114.3(5) yes
C4 C3 C13 125.2(5) yes
C3 C4 C5 120.7(5) yes
C3 C4 C9 117.4(6) yes
C5 C4 C9 121.9(6) yes
C4 C5 C6 119.0(6) yes
C4 C5 C11 124.5(5) yes
C6 C5 C11 116.5(6) yes
C5 C6 C7 118.3(5) yes
C5 C6 C58 126.3(5) yes
C7 C6 C58 113.1(5) yes
C6 C7 C2 119.8(4) yes
C6 C7 C8 128.2(4) yes
C2 C7 C8 111.5(4) yes
C7 C8 O1 103.8(4) yes
C7 C8 H81 111.2 no
O1 C8 H81 111.4 no
C7 C8 H82 109.8 no
O1 C8 H82 111.6 no
H81 C8 H82 109.0 no
C4 C9 C10 110.3(8) yes
C4 C9 H91 108.6 no
C10 C9 H91 108.7 no
C4 C9 H92 109.8 no
C10 C9 H92 110.2 no
H91 C9 H92 109.1 no
C9 C10 H101 108.3 no
C9 C10 H102 109.3 no
H101 C10 H102 109.2 no
C9 C10 H103 109.6 no
H101 C10 H103 110.1 no
H102 C10 H103 110.2 no
C5 C11 C12 114.6(10) yes
C5 C11 H111 108.3 no
C12 C11 H111 107.1 no
C5 C11 H112 108.3 no
C12 C11 H112 109.0 no
H111 C11 H112 109.5 no
C11 C12 H121 109.6 no
C11 C12 H122 109.1 no
H121 C12 H122 109.8 no
C11 C12 H123 109.6 no
H121 C12 H123 109.3 no
H122 C12 H123 109.5 no
C3 C13 C14 116.8(5) yes
C3 C13 C18 123.7(5) yes
C14 C13 C18 116.3(5) yes
C13 C14 C15 121.5(6) yes
C13 C14 H141 106.1 no
C15 C14 H141 107.3 no
C13 C14 H142 108.3 no
C15 C14 H142 106.5 no
H141 C14 H142 106.3 no
C14 C15 C16 120.7(6) yes
C14 C15 H151 119.6 no
C16 C15 H151 119.7 no
C15 C16 C17 116.1(6) yes
C15 C16 C19 118.3(6) yes
C17 C16 C19 123.4(5) yes
C16 C17 C18 122.2(6) yes
C16 C17 H171 119.4 no
C18 C17 H171 118.5 no
C13 C18 C17 121.7(5) yes
C13 C18 H181 119.1 no
C17 C18 H181 119.2 no
C16 C19 C20 119.2(5) yes
C16 C19 C24 123.3(5) yes
C20 C19 C24 115.1(6) yes
C19 C20 C21 122.3(5) yes
C19 C20 H201 118.9 no
C21 C20 H201 118.8 no
C20 C21 C22 121.6(5) yes
C20 C21 H211 120.0 no
C22 C21 H211 118.4 no
C21 C22 C23 115.4(6) yes
C21 C22 C25 117.9(5) yes
C23 C22 C25 124.8(5) yes
C22 C23 C24 121.6(5) yes
C22 C23 H231 119.5 no
C24 C23 H231 118.9 no
C19 C24 C23 122.7(6) yes
C19 C24 H241 117.9 no
C23 C24 H241 119.4 no
C22 C25 C26 118.0(6) yes
C22 C25 C30 124.3(5) yes
C26 C25 C30 115.9(6) yes
C25 C26 C27 120.7(6) yes
C25 C26 H261 120.0 no
C27 C26 H261 119.2 no
C26 C27 C28 123.1(6) yes
C26 C27 H271 118.5 no
C28 C27 H271 118.4 no
C27 C28 C29 113.8(5) yes
C27 C28 C36 117.7(5) yes
C29 C28 C36 124.7(5) yes
C28 C29 C30 124.0(6) yes
C28 C29 H291 117.7 no
C30 C29 H291 118.3 no
C25 C30 C29 120.1(5) yes
C25 C30 H301 119.5 no
C29 C30 H301 120.4 no
O2 C31 C32 102.7(4) yes
O2 C31 H311 110.1 no
C32 C31 H311 110.2 no
O2 C31 H312 112.0 no
C32 C31 H312 111.8 no
H311 C31 H312 109.8 no
C31 C32 C33 127.3(5) yes
C31 C32 C37 110.9(4) yes
C33 C32 C37 120.6(5) yes
C32 C33 C34 118.3(5) yes
C32 C33 C43 114.2(5) yes
C34 C33 C43 126.7(5) yes
C33 C34 C35 118.3(5) yes
C33 C34 C39 116.1(6) yes
C35 C34 C39 125.7(6) yes
C34 C35 C36 121.2(6) yes
C34 C35 C41 118.9(6) yes
C36 C35 C41 119.4(6) yes
C28 C36 C35 126.5(5) yes
C28 C36 C37 114.7(5) yes
C35 C36 C37 117.4(5) yes
C36 C37 C32 122.5(5) yes
C36 C37 C38 128.7(5) yes
C32 C37 C38 108.3(4) yes
C37 C38 O2 104.9(4) yes
C37 C38 H381 111.2 no
O2 C38 H381 110.8 no
C37 C38 H382 109.0 no
O2 C38 H382 110.3 no
H381 C38 H382 110.5 no
C34 C39 C40 116.5(10) yes
C34 C39 H391 106.0 no
C40 C39 H391 107.1 no
C34 C39 H392 108.7 no
C40 C39 H392 108.2 no
H391 C39 H392 110.2 no
C39 C40 H401 109.6 no
C39 C40 H402 109.6 no
H401 C40 H402 108.7 no
C39 C40 H403 110.1 no
H401 C40 H403 109.1 no
H402 C40 H403 109.7 no
C35 C41 C42 116.7(9) yes
C35 C41 H411 107.9 no
C42 C41 H411 107.9 no
C35 C41 H412 106.8 no
C42 C41 H412 107.7 no
H411 C41 H412 109.8 no
C41 C42 H421 109.7 no
C41 C42 H422 109.1 no
H421 C42 H422 109.2 no
C41 C42 H423 110.9 no
H421 C42 H423 109.1 no
H422 C42 H423 108.9 no
C33 C43 C44 117.1(6) yes
C33 C43 C48 123.6(6) yes
C44 C43 C48 115.9(6) yes
C43 C44 C45 123.0(7) yes
C43 C44 H441 118.8 no
C45 C44 H441 118.2 no
C44 C45 C46 120.4(7) yes
C44 C45 H451 119.9 no
C46 C45 H451 119.7 no
C45 C46 C47 117.7(7) yes
C45 C46 C49 119.0(7) yes
C47 C46 C49 120.8(6) yes
C46 C47 C48 118.3(6) yes
C46 C47 H471 121.0 no
C48 C47 H471 120.7 no
C47 C48 C43 123.1(7) yes
C47 C48 H481 118.5 no
C43 C48 H481 118.4 no
C46 C49 C50 118.0(5) yes
C46 C49 C54 122.7(6) yes
C50 C49 C54 117.4(7) yes
C49 C50 C51 121.6(6) yes
C49 C50 H501 119.8 no
C51 C50 H501 118.6 no
C50 C51 C52 121.5(6) yes
C50 C51 H511 118.8 no
C52 C51 H511 119.6 no
C51 C52 C53 114.8(6) yes
C51 C52 C55 119.4(5) yes
C53 C52 C55 124.0(6) yes
C52 C53 C54 122.0(6) yes
C52 C53 H531 119.0 no
C54 C53 H531 118.9 no
C53 C54 C49 121.0(6) yes
C53 C54 H541 119.5 no
C49 C54 H541 119.5 no
C52 C55 C56 117.5(6) yes
C52 C55 C60 120.9(6) yes
C56 C55 C60 119.2(6) yes
C55 C56 C57 118.8(6) yes
C55 C56 H561 120.8 no
C57 C56 H561 120.4 no
C56 C57 C58 123.2(6) yes
C56 C57 H571 118.1 no
C58 C57 H571 118.7 no
C6 C58 C57 118.1(6) yes
C6 C58 C59 121.4(5) yes
C57 C58 C59 117.1(6) yes
C58 C59 C60 119.2(6) yes
C58 C59 H591 120.8 no
C60 C59 H591 120.0 no
C59 C60 C55 121.0(6) yes
C59 C60 H601 119.6 no
C55 C60 H601 119.4 no
Cl2 C61 Cl1 123.3(9) yes
Cl2 C61 H611 106.3 no
Cl1 C61 H611 105.9 no
Cl2 C61 H612 105.3 no
Cl1 C61 H612 105.5 no
H611 C61 H612 110.2 no

loop_
_geom_bond_atom_site_label_1
_geom_bond_atom_site_label_2
_geom_bond_distance
_geom_bond_publ_flag
O1 C1 1.452(6) yes
O1 C8 1.441(6) yes
O2 C31 1.441(6) yes
O2 C38 1.411(6) yes
C1 C2 1.513(7) yes
C1 H11 0.977 no
C1 H12 0.967 no
C2 C3 1.375(6) yes
C2 C7 1.371(6) yes
C3 C4 1.387(8) yes
C3 C13 1.515(7) yes
C4 C5 1.417(8) yes
C4 C9 1.505(8) yes
C5 C6 1.417(7) yes
C5 C11 1.513(9) yes
C6 C7 1.419(7) yes
C6 C58 1.501(7) yes
C7 C8 1.488(7) yes
C8 H81 0.970 no
C8 H82 0.980 no
C9 C10 1.507(13) yes
C9 H91 0.974 no
C9 H92 0.972 no
C10 H101 0.969 no
C10 H102 0.964 no
C10 H103 0.968 no
C11 C12 1.453(16) yes
C11 H111 0.970 no
C11 H112 0.977 no
C12 H121 0.963 no
C12 H122 0.961 no
C12 H123 0.960 no
C13 C14 1.404(7) yes
C13 C18 1.389(7) yes
C14 C15 1.393(8) yes
C14 H141 0.959 no
C14 H142 0.978 no
C15 C16 1.387(8) yes
C15 H151 0.935 no
C16 C17 1.411(8) yes
C16 C19 1.458(8) yes
C17 C18 1.354(8) yes
C17 H171 0.944 no
C18 H181 0.946 no
C19 C20 1.405(8) yes
C19 C24 1.417(7) yes
C20 C21 1.370(8) yes
C20 H201 0.934 no
C21 C22 1.418(7) yes
C21 H211 0.928 no
C22 C23 1.416(8) yes
C22 C25 1.458(9) yes
C23 C24 1.356(8) yes
C23 H231 0.942 no
C24 H241 0.946 no
C25 C26 1.395(8) yes
C25 C30 1.413(8) yes
C26 C27 1.355(8) yes
C26 H261 0.930 no
C27 C28 1.423(8) yes
C27 H271 0.930 no
C28 C29 1.373(7) yes
C28 C36 1.460(7) yes
C29 C30 1.366(8) yes
C29 H291 0.940 no
C30 H301 0.947 no
C31 C32 1.490(7) yes
C31 H311 0.979 no
C31 H312 0.969 no
C32 C33 1.384(7) yes
C32 C37 1.372(7) yes
C33 C34 1.417(8) yes
C33 C43 1.518(8) yes
C34 C35 1.435(9) yes
C34 C39 1.556(10) yes
C35 C36 1.382(8) yes
C35 C41 1.528(9) yes
C36 C37 1.389(7) yes
C37 C38 1.496(7) yes
C38 H381 0.969 no
C38 H382 0.971 no
C39 C40 1.433(16) yes
C39 H391 0.969 no
C39 H392 0.968 no
C40 H401 0.956 no
C40 H402 0.957 no
C40 H403 0.963 no
C41 C42 1.485(15) yes
C41 H411 0.970 no
C41 H412 0.972 no
C42 H421 0.959 no
C42 H422 0.960 no
C42 H423 0.958 no
C43 C44 1.391(10) yes
C43 C48 1.370(8) yes
C44 C45 1.339(9) yes
C44 H441 0.931 no
C45 C46 1.396(9) yes
C45 H451 0.929 no
C46 C47 1.419(9) yes
C46 C49 1.504(9) yes
C47 C48 1.382(8) yes
C47 H471 0.929 no
C48 H481 0.945 no
C49 C50 1.383(8) yes
C49 C54 1.371(9) yes
C50 C51 1.386(8) yes
C50 H501 0.930 no
C51 C52 1.396(8) yes
C51 H511 0.928 no
C52 C53 1.417(8) yes
C52 C55 1.501(8) yes
C53 C54 1.383(9) yes
C53 H531 0.939 no
C54 H541 0.932 no
C55 C56 1.410(8) yes
C55 C60 1.376(8) yes
C56 C57 1.364(8) yes
C56 H561 0.919 no
C57 C58 1.379(9) yes
C57 H571 0.936 no
C58 C59 1.433(8) yes
C59 C60 1.390(8) yes
C59 H591 0.944 no
C60 H601 0.936 no
Cl1 C61 1.659(13) yes
Cl2 C61 1.705(14) yes
C61 H611 0.962 no
C61 H612 0.955 no

loop_
_geom_hbond_atom_site_label_D
_geom_hbond_atom_site_label_H
_geom_hbond_atom_site_label_A
_geom_hbond_site_symmetry_A
_geom_hbond_angle_DHA
_geom_hbond_distance_DH
_geom_hbond_distance_HA
_geom_hbond_distance_DA
_geom_hbond_publ_flag
C23 H231 O1 3_555 161.29(18) 0.942 2.509 3.415(10) yes
C53 H531 O1 4_555 147.89(17) 0.939 2.556 3.388(10) yes
C54 H541 O2 4_555 150.84(19) 0.932 2.493 3.338(10) yes
C61 H612 O2 . 173.8(3) 0.955 2.595 3.546(10) yes

loop_
_platon_squeeze_void_nr
_platon_squeeze_void_average_x
_platon_squeeze_void_average_y
_platon_squeeze_void_average_z
_platon_squeeze_void_volume
_platon_squeeze_void_count_electrons
_platon_squeeze_void_content
1 0.000 0.000 0.000 241 58 ' '
2 0.500 -0.005 0.343 1860 638 ' '
3 1.000 0.500 0.500 241 58 ' '
